data_4102204
loop_
_publ_author_name
'Deguang Huang'
'R. H. Holm'

_publ_section_title
;
 Reactions of the Terminal NiII-OH Group in Substitution and Electrophilic
 Reactions with Carbon Dioxide and Other Substrates: Structural Definition
 of Binding Modes in an Intramolecular NiII...FeII Bridged Site
;
_journal_name_full 'Journal of the American Chemical Society'
_journal_page_first 4693
_journal_page_last 4701
_journal_paper_doi 10.1021/ja1003125
_journal_volume 132
_journal_year 2010
_chemical_formula_moiety 'C29 H32 Cl Fe N7 Ni O2, C H4 O'
_chemical_formula_sum 'C30 H36 Cl Fe N7 Ni O3'
_chemical_formula_weight 692.67
_chemical_name_common '[Ni(CN)FeCl(PyN2dien(Me3))].MeOH'
_space_group_IT_number 14
_symmetry_cell_setting monoclinic
_symmetry_space_group_name_Hall '-P 2ybc'
_symmetry_space_group_name_H-M 'P 1 21/c 1'
_atom_sites_solution_hydrogens geom
_atom_sites_solution_primary direct
_atom_sites_solution_secondary difmap
_audit_creation_method
;
SHELXL-97

The distance of Ni1-Fe1 4.6311(7) was attached here for reference use.
;
_cell_angle_alpha 90.00
_cell_angle_beta 101.218(2)
_cell_angle_gamma 90.00
_cell_formula_units_Z 4
_cell_length_a 8.6717(12)
_cell_length_b 20.350(3)
_cell_length_c 17.491(2)
_cell_measurement_reflns_used 10629
_cell_measurement_temperature 100(2)
_cell_measurement_theta_max 25.45
_cell_measurement_theta_min 2.37
_cell_volume 3027.6(7)
_computing_cell_refinement 'Bruker SAINT'
_computing_data_collection 'Bruker APEX2'
_computing_data_reduction 'Bruker SAINT'
_computing_molecular_graphics 'Bruker SHELXTL'
_computing_publication_material 'Bruker SHELXTL'
_computing_structure_refinement 'SHELXL-97 (Sheldrick, 1997)'
_computing_structure_solution 'SHELXS-97 (Sheldrick, 1990)'
_diffrn_ambient_temperature 100(2)
_diffrn_measured_fraction_theta_full 0.998
_diffrn_measured_fraction_theta_max 0.998
_diffrn_measurement_device_type 'Bruker APEX-II CCD'
_diffrn_measurement_method '\f and \w scans'
_diffrn_radiation_monochromator graphite
_diffrn_radiation_source 'fine-focus sealed tube'
_diffrn_radiation_type MoK\a
_diffrn_radiation_wavelength 0.71073
_diffrn_reflns_av_R_equivalents 0.0561
_diffrn_reflns_av_sigmaI/netI 0.0320
_diffrn_reflns_limit_h_max 10
_diffrn_reflns_limit_h_min -10
_diffrn_reflns_limit_k_max 24
_diffrn_reflns_limit_k_min -24
_diffrn_reflns_limit_l_max 21
_diffrn_reflns_limit_l_min -21
_diffrn_reflns_number 45865
_diffrn_reflns_theta_full 25.85
_diffrn_reflns_theta_max 25.85
_diffrn_reflns_theta_min 1.55
_diffrn_standards_number 0
_exptl_absorpt_coefficient_mu 1.234
_exptl_absorpt_correction_T_max 0.8971
_exptl_absorpt_correction_T_min 0.7994
_exptl_absorpt_correction_type multi-scan
_exptl_absorpt_process_details SADABS
_exptl_crystal_colour red
_exptl_crystal_density_diffrn 1.520
_exptl_crystal_density_meas ?
_exptl_crystal_density_method 'not measured'
_exptl_crystal_description plate
_exptl_crystal_F_000 1440
_exptl_crystal_size_max 0.19
_exptl_crystal_size_mid 0.17
_exptl_crystal_size_min 0.09
_refine_diff_density_max 0.776
_refine_diff_density_min -0.385
_refine_diff_density_rms 0.076
_refine_ls_extinction_method none
_refine_ls_goodness_of_fit_ref 1.057
_refine_ls_hydrogen_treatment constr
_refine_ls_matrix_type full
_refine_ls_number_parameters 389
_refine_ls_number_reflns 5841
_refine_ls_number_restraints 0
_refine_ls_restrained_S_all 1.057
_refine_ls_R_factor_all 0.0492
_refine_ls_R_factor_gt 0.0373
_refine_ls_shift/su_max 0.001
_refine_ls_shift/su_mean 0.000
_refine_ls_structure_factor_coef Fsqd
_refine_ls_weighting_details 'calc w=1/[\s^2^(Fo^2^)+(0.0424P)^2^+3.8662P] where P=(Fo^2^+2Fc^2^)/3'
_refine_ls_weighting_scheme calc
_refine_ls_wR_factor_gt 0.0895
_refine_ls_wR_factor_ref 0.0958
_reflns_number_gt 4817
_reflns_number_total 5841
_reflns_threshold_expression >2sigma(I)
_cod_data_source_file ja1003125_si_012.cif
_cod_data_source_block Compound19
_cod_depositor_comments
;
The following automatic conversions were performed:

'_exptl_crystal_density_meas' value 'none' was changed to '?' - the
value is perceived as not measured.

Automatic conversion script
Id: cif_fix_values 3008 2015-01-20 13:52:24Z robertas 
;
_cod_original_cell_volume 3027.7(7)
_cod_original_sg_symbol_Hall -P2ybc
_cod_database_code 4102204

loop_
_symmetry_equiv_pos_as_xyz
'x, y, z'
'-x, y+1/2, -z+1/2'
'-x, -y, -z'
'x, -y-1/2, z-1/2'

loop_
_atom_site_label
_atom_site_type_symbol
_atom_site_fract_x
_atom_site_fract_y
_atom_site_fract_z
_atom_site_U_iso_or_equiv
_atom_site_adp_type
_atom_site_occupancy
_atom_site_symmetry_multiplicity
_atom_site_calc_flag
_atom_site_refinement_flags
Ni1 Ni 0.18793(4) 0.370019(17) 0.13796(2) 0.01979(10) Uani 1 1 d .
Fe1 Fe 0.45028(5) 0.171137(19) 0.14652(2) 0.01878(11) Uani 1 1 d .
Cl1 Cl 0.23785(8) 0.14676(3) 0.20535(4) 0.02494(16) Uani 1 1 d .
O1 O 0.2563(2) 0.47403(9) 0.33296(11) 0.0228(4) Uani 1 1 d .
O2 O -0.1844(2) 0.38857(11) -0.03067(12) 0.0344(5) Uani 1 1 d .
N1 N 0.2890(3) 0.39981(11) 0.23710(13) 0.0206(5) Uani 1 1 d .
N2 N 0.0389(3) 0.42898(11) 0.15127(13) 0.0207(5) Uani 1 1 d .
N3 N 0.0463(3) 0.35070(11) 0.04501(13) 0.0225(5) Uani 1 1 d .
N4 N 0.3552(3) 0.11088(11) 0.04465(13) 0.0208(5) Uani 1 1 d .
N5 N 0.6624(3) 0.16844(11) 0.09168(13) 0.0214(5) Uani 1 1 d .
N6 N 0.6273(3) 0.16724(11) 0.25271(13) 0.0222(5) Uani 1 1 d .
N7 N 0.4209(3) 0.26759(12) 0.12000(13) 0.0216(5) Uani 1 1 d .
C1 C 0.2153(3) 0.44679(13) 0.26937(16) 0.0206(6) Uani 1 1 d .
C2 C 0.0621(3) 0.46475(13) 0.21629(16) 0.0216(6) Uani 1 1 d .
C3 C -0.0477(3) 0.51052(14) 0.22724(17) 0.0240(6) Uani 1 1 d .
H3A H -0.0336 0.5362 0.2734 0.029 Uiso 1 1 calc R
C4 C -0.1799(4) 0.51825(15) 0.16904(18) 0.0283(7) Uani 1 1 d .
H4A H -0.2576 0.5496 0.1755 0.034 Uiso 1 1 calc R
C5 C -0.2003(3) 0.48095(15) 0.10179(18) 0.0283(7) Uani 1 1 d .
H5A H -0.2908 0.4863 0.0618 0.034 Uiso 1 1 calc R
C6 C -0.0866(3) 0.43604(14) 0.09431(17) 0.0247(6) Uani 1 1 d .
C7 C -0.0806(3) 0.38932(15) 0.02838(17) 0.0256(6) Uani 1 1 d .
C8 C 0.0723(3) 0.30116(14) -0.00857(16) 0.0210(6) Uani 1 1 d .
C9 C 0.0822(3) 0.31568(14) -0.08475(16) 0.0230(6) Uani 1 1 d .
H9A H 0.0603 0.3589 -0.1044 0.028 Uiso 1 1 calc R
C10 C 0.1242(3) 0.26720(14) -0.13211(16) 0.0237(6) Uani 1 1 d .
H10A H 0.1298 0.2772 -0.1846 0.028 Uiso 1 1 calc R
C11 C 0.1579(3) 0.20489(14) -0.10412(16) 0.0224(6) Uani 1 1 d .
H11A H 0.1873 0.1721 -0.1372 0.027 Uiso 1 1 calc R
C12 C 0.1495(3) 0.18937(14) -0.02789(15) 0.0192(6) Uani 1 1 d .
C13 C 0.1032(3) 0.23767(14) 0.01833(15) 0.0200(6) Uani 1 1 d .
H13A H 0.0923 0.2270 0.0699 0.024 Uiso 1 1 calc R
C14 C 0.1882(3) 0.12160(14) 0.00345(16) 0.0227(6) Uani 1 1 d .
H14A H 0.1643 0.0901 -0.0404 0.027 Uiso 1 1 calc R
H14B H 0.1180 0.1111 0.0401 0.027 Uiso 1 1 calc R
C15 C 0.3616(4) 0.04247(14) 0.07320(17) 0.0272(6) Uani 1 1 d .
H15A H 0.3202 0.0129 0.0298 0.041 Uiso 1 1 calc R
H15B H 0.2982 0.0384 0.1136 0.041 Uiso 1 1 calc R
H15C H 0.4709 0.0307 0.0951 0.041 Uiso 1 1 calc R
C16 C 0.4630(3) 0.11909(15) -0.01051(16) 0.0246(6) Uani 1 1 d .
H16A H 0.4423 0.1618 -0.0377 0.030 Uiso 1 1 calc R
H16B H 0.4439 0.0838 -0.0502 0.030 Uiso 1 1 calc R
C17 C 0.6322(3) 0.11654(15) 0.03197(17) 0.0253(6) Uani 1 1 d .
H17A H 0.6544 0.0730 0.0570 0.030 Uiso 1 1 calc R
H17B H 0.7028 0.1225 -0.0057 0.030 Uiso 1 1 calc R
C18 C 0.6943(4) 0.23070(15) 0.05528(19) 0.0304(7) Uani 1 1 d .
H18A H 0.7885 0.2260 0.0325 0.046 Uiso 1 1 calc R
H18B H 0.7114 0.2655 0.0948 0.046 Uiso 1 1 calc R
H18C H 0.6044 0.2422 0.0143 0.046 Uiso 1 1 calc R
C19 C 0.7950(3) 0.15146(15) 0.15486(17) 0.0263(6) Uani 1 1 d .
H19A H 0.8949 0.1654 0.1404 0.032 Uiso 1 1 calc R
H19B H 0.7988 0.1032 0.1626 0.032 Uiso 1 1 calc R
C20 C 0.7766(3) 0.18503(15) 0.22974(17) 0.0262(6) Uani 1 1 d .
H20A H 0.8653 0.1724 0.2719 0.031 Uiso 1 1 calc R
H20B H 0.7805 0.2332 0.2228 0.031 Uiso 1 1 calc R
C21 C 0.6302(4) 0.09698(14) 0.27545(17) 0.0270(7) Uani 1 1 d .
H21A H 0.7081 0.0905 0.3236 0.040 Uiso 1 1 calc R
H21B H 0.6584 0.0701 0.2338 0.040 Uiso 1 1 calc R
H21C H 0.5261 0.0840 0.2840 0.040 Uiso 1 1 calc R
C22 C 0.6066(3) 0.20492(14) 0.32424(16) 0.0235(6) Uani 1 1 d .
H22A H 0.5098 0.1890 0.3404 0.028 Uiso 1 1 calc R
H22B H 0.6962 0.1946 0.3669 0.028 Uiso 1 1 calc R
C23 C 0.5957(3) 0.27827(14) 0.31522(15) 0.0207(6) Uani 1 1 d .
C24 C 0.7267(3) 0.31876(15) 0.33423(16) 0.0255(6) Uani 1 1 d .
H24A H 0.8266 0.3001 0.3547 0.031 Uiso 1 1 calc R
C25 C 0.7130(3) 0.38535(15) 0.32372(17) 0.0270(6) Uani 1 1 d .
H25A H 0.8035 0.4123 0.3375 0.032 Uiso 1 1 calc R
C26 C 0.5689(3) 0.41401(14) 0.29323(16) 0.0242(6) Uani 1 1 d .
H26A H 0.5610 0.4601 0.2846 0.029 Uiso 1 1 calc R
C27 C 0.4368(3) 0.37441(14) 0.27557(15) 0.0198(6) Uani 1 1 d .
C28 C 0.4517(3) 0.30752(14) 0.28818(15) 0.0208(6) Uani 1 1 d .
H28A H 0.3601 0.2808 0.2779 0.025 Uiso 1 1 calc R
C29 C 0.3386(3) 0.31088(14) 0.12403(15) 0.0203(6) Uani 1 1 d .
O3 O 0.5106(3) 0.43432(13) 0.93877(14) 0.0456(6) Uani 1 1 d .
H3 H 0.6067 0.4265 0.9416 0.068 Uiso 1 1 calc .
C30 C 0.4529(4) 0.39500(19) 0.9918(2) 0.0471(9) Uani 1 1 d .
H30A H 0.5233 0.3978 1.0428 0.071 Uiso 1 1 calc R
H30B H 0.4471 0.3493 0.9737 0.071 Uiso 1 1 calc R
H30C H 0.3478 0.4101 0.9962 0.071 Uiso 1 1 calc R

loop_
_atom_site_aniso_label
_atom_site_aniso_U_11
_atom_site_aniso_U_22
_atom_site_aniso_U_33
_atom_site_aniso_U_23
_atom_site_aniso_U_13
_atom_site_aniso_U_12
Ni1 0.01817(19) 0.02153(19) 0.01844(19) -0.00231(14) 0.00051(14) 0.00332(14)
Fe1 0.0180(2) 0.0215(2) 0.0167(2) -0.00076(15) 0.00294(15) -0.00046(15)
Cl1 0.0235(4) 0.0304(4) 0.0219(3) 0.0000(3) 0.0069(3) -0.0031(3)
O1 0.0250(11) 0.0232(10) 0.0192(10) -0.0016(8) 0.0019(8) 0.0014(8)
O2 0.0283(12) 0.0417(13) 0.0283(12) -0.0112(10) -0.0070(9) 0.0127(10)
N1 0.0210(12) 0.0212(12) 0.0187(12) -0.0019(9) 0.0015(9) 0.0016(9)
N2 0.0201(12) 0.0196(12) 0.0215(12) -0.0008(9) 0.0017(10) 0.0010(9)
N3 0.0211(12) 0.0234(12) 0.0219(12) -0.0031(10) 0.0010(10) 0.0035(10)
N4 0.0195(12) 0.0220(12) 0.0203(12) 0.0005(9) 0.0026(9) 0.0028(9)
N5 0.0203(12) 0.0237(12) 0.0198(12) 0.0014(10) 0.0029(10) 0.0029(10)
N6 0.0234(13) 0.0231(12) 0.0194(12) -0.0007(9) 0.0027(10) 0.0038(10)
N7 0.0203(12) 0.0247(13) 0.0195(12) -0.0013(10) 0.0032(9) 0.0005(10)
C1 0.0237(15) 0.0190(14) 0.0191(14) 0.0007(11) 0.0038(11) -0.0018(11)
C2 0.0222(15) 0.0212(14) 0.0218(14) 0.0000(11) 0.0053(12) -0.0022(11)
C3 0.0244(15) 0.0222(14) 0.0253(15) -0.0044(12) 0.0043(12) -0.0011(12)
C4 0.0247(16) 0.0269(16) 0.0325(17) -0.0023(13) 0.0034(13) 0.0063(12)
C5 0.0224(16) 0.0305(16) 0.0297(16) -0.0038(13) -0.0009(13) 0.0052(12)
C6 0.0230(15) 0.0257(15) 0.0238(15) -0.0016(12) 0.0005(12) 0.0027(12)
C7 0.0237(15) 0.0278(15) 0.0237(15) -0.0021(12) 0.0005(12) 0.0031(12)
C8 0.0134(13) 0.0250(15) 0.0231(14) -0.0045(11) -0.0006(11) 0.0005(11)
C9 0.0192(14) 0.0238(15) 0.0234(14) 0.0025(11) -0.0024(11) 0.0008(11)
C10 0.0182(14) 0.0335(16) 0.0185(14) 0.0017(12) 0.0017(11) 0.0024(12)
C11 0.0150(14) 0.0288(15) 0.0230(14) -0.0041(12) 0.0026(11) 0.0007(11)
C12 0.0116(13) 0.0255(14) 0.0191(13) -0.0033(11) -0.0002(10) -0.0019(11)
C13 0.0138(13) 0.0291(15) 0.0163(13) 0.0001(11) 0.0008(10) -0.0004(11)
C14 0.0207(15) 0.0240(15) 0.0222(14) -0.0050(11) 0.0013(11) -0.0013(11)
C15 0.0320(17) 0.0214(15) 0.0262(15) -0.0010(12) 0.0011(13) 0.0046(12)
C16 0.0246(15) 0.0313(16) 0.0183(14) -0.0029(12) 0.0049(12) 0.0064(12)
C17 0.0258(16) 0.0272(15) 0.0235(15) -0.0025(12) 0.0060(12) 0.0060(12)
C18 0.0269(16) 0.0317(17) 0.0357(17) 0.0035(13) 0.0140(14) 0.0007(13)
C19 0.0178(14) 0.0349(17) 0.0252(15) -0.0024(13) 0.0018(12) 0.0023(12)
C20 0.0196(15) 0.0326(16) 0.0247(15) -0.0036(12) -0.0002(12) 0.0013(12)
C21 0.0300(17) 0.0275(16) 0.0216(15) -0.0004(12) 0.0006(12) 0.0050(13)
C22 0.0255(15) 0.0264(15) 0.0177(14) 0.0000(12) 0.0016(11) 0.0050(12)
C23 0.0233(15) 0.0251(15) 0.0136(13) -0.0011(11) 0.0033(11) 0.0024(11)
C24 0.0211(15) 0.0340(17) 0.0198(14) -0.0031(12) 0.0001(11) 0.0044(12)
C25 0.0196(15) 0.0339(17) 0.0265(15) -0.0048(13) 0.0020(12) -0.0033(12)
C26 0.0269(16) 0.0248(15) 0.0204(14) -0.0028(12) 0.0037(12) 0.0005(12)
C27 0.0197(14) 0.0253(14) 0.0139(13) -0.0020(11) 0.0018(11) 0.0021(11)
C28 0.0202(14) 0.0278(15) 0.0147(13) -0.0031(11) 0.0043(11) 0.0003(11)
C29 0.0208(14) 0.0224(14) 0.0165(13) 0.0000(11) 0.0008(11) -0.0019(12)
O3 0.0372(14) 0.0569(16) 0.0428(14) 0.0084(12) 0.0076(11) 0.0113(12)
C30 0.039(2) 0.048(2) 0.054(2) 0.0084(18) 0.0091(18) -0.0007(17)

loop_
_atom_type_symbol
_atom_type_description
_atom_type_scat_dispersion_real
_atom_type_scat_dispersion_imag
_atom_type_scat_source
C C 0.0033 0.0016 'International Tables Vol C Tables 4.2.6.8 and 6.1.1.4'
H H 0.0000 0.0000 'International Tables Vol C Tables 4.2.6.8 and 6.1.1.4'
N N 0.0061 0.0033 'International Tables Vol C Tables 4.2.6.8 and 6.1.1.4'
O O 0.0106 0.0060 'International Tables Vol C Tables 4.2.6.8 and 6.1.1.4'
Cl Cl 0.1484 0.1585 'International Tables Vol C Tables 4.2.6.8 and 6.1.1.4'
Fe Fe 0.3463 0.8444 'International Tables Vol C Tables 4.2.6.8 and 6.1.1.4'
Ni Ni 0.3393 1.1124 'International Tables Vol C Tables 4.2.6.8 and 6.1.1.4'

loop_
_geom_angle_atom_site_label_1
_geom_angle_atom_site_label_2
_geom_angle_atom_site_label_3
_geom_angle
N2 Ni1 C29 179.62(12)
N2 Ni1 N3 83.53(10)
C29 Ni1 N3 96.35(11)
N2 Ni1 N1 83.36(10)
C29 Ni1 N1 96.78(11)
N3 Ni1 N1 166.50(10)
N7 Fe1 N6 105.58(9)
N7 Fe1 N4 110.28(9)
N6 Fe1 N4 140.25(9)
N7 Fe1 N5 90.17(9)
N6 Fe1 N5 82.07(9)
N4 Fe1 N5 81.25(8)
N7 Fe1 Cl1 103.45(7)
N6 Fe1 Cl1 95.89(7)
N4 Fe1 Cl1 92.02(6)
N5 Fe1 Cl1 166.23(6)
C1 N1 C27 121.4(2)
C1 N1 Ni1 116.39(18)
C27 N1 Ni1 122.20(18)
C2 N2 C6 123.0(2)
C2 N2 Ni1 118.60(19)
C6 N2 Ni1 118.33(19)
C7 N3 C8 120.1(2)
C7 N3 Ni1 115.91(19)
C8 N3 Ni1 123.88(18)
C15 N4 C16 109.9(2)
C15 N4 C14 105.6(2)
C16 N4 C14 110.1(2)
C15 N4 Fe1 105.64(16)
C16 N4 Fe1 106.40(17)
C14 N4 Fe1 118.98(17)
C18 N5 C19 110.0(2)
C18 N5 C17 109.5(2)
C19 N5 C17 111.7(2)
C18 N5 Fe1 113.90(17)
C19 N5 Fe1 105.74(17)
C17 N5 Fe1 105.91(17)
C20 N6 C21 109.9(2)
C20 N6 C22 110.7(2)
C21 N6 C22 105.4(2)
C20 N6 Fe1 105.70(16)
C21 N6 Fe1 103.72(17)
C22 N6 Fe1 120.89(17)
C29 N7 Fe1 141.8(2)
O1 C1 N1 128.8(3)
O1 C1 C2 120.8(2)
N1 C1 C2 110.5(2)
N2 C2 C3 119.8(3)
N2 C2 C1 111.2(2)
C3 C2 C1 129.1(3)
C2 C3 C4 118.2(3)
C2 C3 H3A 120.9
C4 C3 H3A 120.9
C5 C4 C3 120.9(3)
C5 C4 H4A 119.6
C3 C4 H4A 119.6
C6 C5 C4 118.2(3)
C6 C5 H5A 120.9
C4 C5 H5A 120.9
N2 C6 C5 119.9(3)
N2 C6 C7 111.1(2)
C5 C6 C7 128.9(3)
O2 C7 N3 127.7(3)
O2 C7 C6 121.5(3)
N3 C7 C6 110.8(2)
C9 C8 C13 118.9(3)
C9 C8 N3 122.0(3)
C13 C8 N3 118.8(2)
C10 C9 C8 119.9(3)
C10 C9 H9A 120.1
C8 C9 H9A 120.1
C11 C10 C9 120.6(3)
C11 C10 H10A 119.7
C9 C10 H10A 119.7
C10 C11 C12 120.5(3)
C10 C11 H11A 119.8
C12 C11 H11A 119.8
C13 C12 C11 118.5(3)
C13 C12 C14 120.7(2)
C11 C12 C14 120.8(2)
C12 C13 C8 121.7(3)
C12 C13 H13A 119.2
C8 C13 H13A 119.2
C12 C14 N4 115.8(2)
C12 C14 H14A 108.3
N4 C14 H14A 108.3
C12 C14 H14B 108.3
N4 C14 H14B 108.3
H14A C14 H14B 107.4
N4 C15 H15A 109.5
N4 C15 H15B 109.5
H15A C15 H15B 109.5
N4 C15 H15C 109.5
H15A C15 H15C 109.5
H15B C15 H15C 109.5
N4 C16 C17 110.6(2)
N4 C16 H16A 109.5
C17 C16 H16A 109.5
N4 C16 H16B 109.5
C17 C16 H16B 109.5
H16A C16 H16B 108.1
N5 C17 C16 110.3(2)
N5 C17 H17A 109.6
C16 C17 H17A 109.6
N5 C17 H17B 109.6
C16 C17 H17B 109.6
H17A C17 H17B 108.1
N5 C18 H18A 109.5
N5 C18 H18B 109.5
H18A C18 H18B 109.5
N5 C18 H18C 109.5
H18A C18 H18C 109.5
H18B C18 H18C 109.5
N5 C19 C20 110.2(2)
N5 C19 H19A 109.6
C20 C19 H19A 109.6
N5 C19 H19B 109.6
C20 C19 H19B 109.6
H19A C19 H19B 108.1
N6 C20 C19 111.8(2)
N6 C20 H20A 109.3
C19 C20 H20A 109.3
N6 C20 H20B 109.3
C19 C20 H20B 109.3
H20A C20 H20B 107.9
N6 C21 H21A 109.5
N6 C21 H21B 109.5
H21A C21 H21B 109.5
N6 C21 H21C 109.5
H21A C21 H21C 109.5
H21B C21 H21C 109.5
C23 C22 N6 115.7(2)
C23 C22 H22A 108.4
N6 C22 H22A 108.4
C23 C22 H22B 108.4
N6 C22 H22B 108.4
H22A C22 H22B 107.4
C28 C23 C24 118.0(3)
C28 C23 C22 119.9(3)
C24 C23 C22 122.2(3)
C25 C24 C23 120.6(3)
C25 C24 H24A 119.7
C23 C24 H24A 119.7
C24 C25 C26 121.0(3)
C24 C25 H25A 119.5
C26 C25 H25A 119.5
C27 C26 C25 119.0(3)
C27 C26 H26A 120.5
C25 C26 H26A 120.5
C28 C27 C26 119.3(3)
C28 C27 N1 118.8(2)
C26 C27 N1 121.6(2)
C27 C28 C23 122.0(3)
C27 C28 H28A 119.0
C23 C28 H28A 119.0
N7 C29 Ni1 170.3(3)
C30 O3 H3 109.5
O3 C30 H30A 109.5
O3 C30 H30B 109.5
H30A C30 H30B 109.5
O3 C30 H30C 109.5
H30A C30 H30C 109.5
H30B C30 H30C 109.5

loop_
_geom_bond_atom_site_label_1
_geom_bond_atom_site_label_2
_geom_bond_distance
Ni1 N2 1.811(2)
Ni1 C29 1.827(3)
Ni1 N3 1.879(2)
Ni1 N1 1.884(2)
Fe1 N7 2.022(2)
Fe1 N6 2.169(2)
Fe1 N4 2.188(2)
Fe1 N5 2.235(2)
Fe1 Cl1 2.3315(8)
O1 C1 1.232(3)
O2 C7 1.231(3)
N1 C1 1.335(4)
N1 C27 1.424(3)
N2 C2 1.332(4)
N2 C6 1.332(4)
N3 C7 1.337(4)
N3 C8 1.424(4)
N4 C15 1.476(4)
N4 C16 1.478(4)
N4 C14 1.503(3)
N5 C18 1.468(4)
N5 C19 1.472(3)
N5 C17 1.473(4)
N6 C20 1.473(4)
N6 C21 1.483(4)
N6 C22 1.508(3)
N7 C29 1.145(4)
C1 C2 1.510(4)
C2 C3 1.372(4)
C3 C4 1.386(4)
C3 H3A 0.9500
C4 C5 1.382(4)
C4 H4A 0.9500
C5 C6 1.370(4)
C5 H5A 0.9500
C6 C7 1.503(4)
C8 C9 1.384(4)
C8 C13 1.383(4)
C9 C10 1.382(4)
C9 H9A 0.9500
C10 C11 1.370(4)
C10 H10A 0.9500
C11 C12 1.386(4)
C11 H11A 0.9500
C12 C13 1.381(4)
C12 C14 1.498(4)
C13 H13A 0.9500
C14 H14A 0.9900
C14 H14B 0.9900
C15 H15A 0.9800
C15 H15B 0.9800
C15 H15C 0.9800
C16 C17 1.511(4)
C16 H16A 0.9900
C16 H16B 0.9900
C17 H17A 0.9900
C17 H17B 0.9900
C18 H18A 0.9800
C18 H18B 0.9800
C18 H18C 0.9800
C19 C20 1.513(4)
C19 H19A 0.9900
C19 H19B 0.9900
C20 H20A 0.9900
C20 H20B 0.9900
C21 H21A 0.9800
C21 H21B 0.9800
C21 H21C 0.9800
C22 C23 1.502(4)
C22 H22A 0.9900
C22 H22B 0.9900
C23 C28 1.381(4)
C23 C24 1.390(4)
C24 C25 1.370(4)
C24 H24A 0.9500
C25 C26 1.388(4)
C25 H25A 0.9500
C26 C27 1.386(4)
C26 H26A 0.9500
C27 C28 1.381(4)
C28 H28A 0.9500
O3 C30 1.390(4)
O3 H3 0.8400
C30 H30A 0.9800
C30 H30B 0.9800
C30 H30C 0.9800

loop_
_geom_torsion_atom_site_label_1
_geom_torsion_atom_site_label_2
_geom_torsion_atom_site_label_3
_geom_torsion_atom_site_label_4
_geom_torsion
N2 Ni1 N1 C1 -0.9(2)
C29 Ni1 N1 C1 178.8(2)
N3 Ni1 N1 C1 -14.6(6)
N2 Ni1 N1 C27 179.8(2)
C29 Ni1 N1 C27 -0.5(2)
N3 Ni1 N1 C27 166.1(4)
C29 Ni1 N2 C2 -111(21)
N3 Ni1 N2 C2 178.0(2)
N1 Ni1 N2 C2 1.2(2)
C29 Ni1 N2 C6 67(21)
N3 Ni1 N2 C6 -4.2(2)
N1 Ni1 N2 C6 179.0(2)
N2 Ni1 N3 C7 5.6(2)
C29 Ni1 N3 C7 -174.0(2)
N1 Ni1 N3 C7 19.4(6)
N2 Ni1 N3 C8 -178.2(2)
C29 Ni1 N3 C8 2.2(2)
N1 Ni1 N3 C8 -164.4(4)
N7 Fe1 N4 C15 -172.00(17)
N6 Fe1 N4 C15 34.9(2)
N5 Fe1 N4 C15 101.08(18)
Cl1 Fe1 N4 C15 -66.85(17)
N7 Fe1 N4 C16 71.21(18)
N6 Fe1 N4 C16 -81.9(2)
N5 Fe1 N4 C16 -15.71(17)
Cl1 Fe1 N4 C16 176.36(16)
N7 Fe1 N4 C14 -53.7(2)
N6 Fe1 N4 C14 153.14(18)
N5 Fe1 N4 C14 -140.6(2)
Cl1 Fe1 N4 C14 51.43(19)
N7 Fe1 N5 C18 -3.4(2)
N6 Fe1 N5 C18 -109.2(2)
N4 Fe1 N5 C18 107.1(2)
Cl1 Fe1 N5 C18 168.5(2)
N7 Fe1 N5 C19 117.50(18)
N6 Fe1 N5 C19 11.79(17)
N4 Fe1 N5 C19 -132.00(18)
Cl1 Fe1 N5 C19 -70.6(3)
N7 Fe1 N5 C17 -123.85(17)
N6 Fe1 N5 C17 130.44(18)
N4 Fe1 N5 C17 -13.35(17)
Cl1 Fe1 N5 C17 48.1(4)
N7 Fe1 N6 C20 -71.41(18)
N4 Fe1 N6 C20 82.5(2)
N5 Fe1 N6 C20 16.54(17)
Cl1 Fe1 N6 C20 -177.17(16)
N7 Fe1 N6 C21 172.97(17)
N4 Fe1 N6 C21 -33.1(2)
N5 Fe1 N6 C21 -99.07(17)
Cl1 Fe1 N6 C21 67.21(17)
N7 Fe1 N6 C22 55.2(2)
N4 Fe1 N6 C22 -150.87(18)
N5 Fe1 N6 C22 143.2(2)
Cl1 Fe1 N6 C22 -50.5(2)
N6 Fe1 N7 C29 -100.7(3)
N4 Fe1 N7 C29 96.8(3)
N5 Fe1 N7 C29 177.5(3)
Cl1 Fe1 N7 C29 -0.5(4)
C27 N1 C1 O1 -0.8(4)
Ni1 N1 C1 O1 179.8(2)
C27 N1 C1 C2 179.7(2)
Ni1 N1 C1 C2 0.4(3)
C6 N2 C2 C3 1.2(4)
Ni1 N2 C2 C3 178.9(2)
C6 N2 C2 C1 -179.0(2)
Ni1 N2 C2 C1 -1.2(3)
O1 C1 C2 N2 -179.0(2)
N1 C1 C2 N2 0.5(3)
O1 C1 C2 C3 0.8(5)
N1 C1 C2 C3 -179.7(3)
N2 C2 C3 C4 -0.5(4)
C1 C2 C3 C4 179.6(3)
C2 C3 C4 C5 -0.1(5)
C3 C4 C5 C6 0.1(5)
C2 N2 C6 C5 -1.2(4)
Ni1 N2 C6 C5 -178.9(2)
C2 N2 C6 C7 179.8(3)
Ni1 N2 C6 C7 2.1(3)
C4 C5 C6 N2 0.5(5)
C4 C5 C6 C7 179.3(3)
C8 N3 C7 O2 -0.7(5)
Ni1 N3 C7 O2 175.7(3)
C8 N3 C7 C6 177.9(2)
Ni1 N3 C7 C6 -5.7(3)
N2 C6 C7 O2 -178.9(3)
C5 C6 C7 O2 2.2(5)
N2 C6 C7 N3 2.4(4)
C5 C6 C7 N3 -176.5(3)
C7 N3 C8 C9 57.2(4)
Ni1 N3 C8 C9 -118.9(3)
C7 N3 C8 C13 -129.1(3)
Ni1 N3 C8 C13 54.8(3)
C13 C8 C9 C10 -0.7(4)
N3 C8 C9 C10 173.1(2)
C8 C9 C10 C11 -0.7(4)
C9 C10 C11 C12 0.4(4)
C10 C11 C12 C13 1.4(4)
C10 C11 C12 C14 -179.2(2)
C11 C12 C13 C8 -2.9(4)
C14 C12 C13 C8 177.7(2)
C9 C8 C13 C12 2.5(4)
N3 C8 C13 C12 -171.4(2)
C13 C12 C14 N4 -87.2(3)
C11 C12 C14 N4 93.3(3)
C15 N4 C14 C12 177.2(2)
C16 N4 C14 C12 -64.2(3)
Fe1 N4 C14 C12 58.9(3)
C15 N4 C16 C17 -70.9(3)
C14 N4 C16 C17 173.2(2)
Fe1 N4 C16 C17 43.0(3)
C18 N5 C17 C16 -82.7(3)
C19 N5 C17 C16 155.1(2)
Fe1 N5 C17 C16 40.5(3)
N4 C16 C17 N5 -58.7(3)
C18 N5 C19 C20 85.3(3)
C17 N5 C19 C20 -152.9(2)
Fe1 N5 C19 C20 -38.1(3)
C21 N6 C20 C19 67.9(3)
C22 N6 C20 C19 -176.0(2)
Fe1 N6 C20 C19 -43.4(3)
N5 C19 C20 N6 57.7(3)
C20 N6 C22 C23 62.8(3)
C21 N6 C22 C23 -178.4(2)
Fe1 N6 C22 C23 -61.6(3)
N6 C22 C23 C28 87.4(3)
N6 C22 C23 C24 -93.4(3)
C28 C23 C24 C25 -2.2(4)
C22 C23 C24 C25 178.6(3)
C23 C24 C25 C26 -0.6(4)
C24 C25 C26 C27 2.0(4)
C25 C26 C27 C28 -0.4(4)
C25 C26 C27 N1 -173.7(3)
C1 N1 C27 C28 124.7(3)
Ni1 N1 C27 C28 -56.1(3)
C1 N1 C27 C26 -62.1(4)
Ni1 N1 C27 C26 117.2(3)
C26 C27 C28 C23 -2.5(4)
N1 C27 C28 C23 170.9(2)
C24 C23 C28 C27 3.8(4)
C22 C23 C28 C27 -177.0(2)
Fe1 N7 C29 Ni1 -1.0(17)
N2 Ni1 C29 N7 -157(32)
N3 Ni1 C29 N7 -85.6(15)
N1 Ni1 C29 N7 91.3(15)
